data_7025386
loop_
_publ_author_name
'Keene, Tony D.'
'Zimmermann, Iwan'
'Neels, Antonia'
'Sereda, Olha'
'Hauser, J\"urg'
'Bonin, Michel'
'Hursthouse, Michael B.'
'Price, Daniel J.'
'Decurtins, Silvio'

_publ_section_title
;
 Heterocyclic amine directed synthesis of metal(II)-oxalates:
 investigating the magnetic properties of two complete series of chains
 with S = 5/2 to S = 1/2.
;
_journal_issue 20
_journal_name_full 'Dalton transactions (Cambridge, England : 2003)'
_journal_page_first 4937
_journal_page_last 4950
_journal_paper_doi 10.1039/b927522c
_journal_volume 39
_journal_year 2010
_chemical_formula_moiety 'C14 H10 N6 O4 Zn'
_chemical_formula_sum 'C14 H10 N6 O4 Zn'
_chemical_formula_weight 391.65
_chemical_melting_point ?
_chemical_name_common Zn(ox)(btz)2
_chemical_name_systematic
;
catena-[(\m~2~-oxalato)-bis(benzotriazole)-zinc(II)]
;
_space_group_IT_number 9
_symmetry_cell_setting monoclinic
_symmetry_space_group_name_Hall 'C -2yc'
_symmetry_space_group_name_H-M 'C 1 c 1'
_atom_sites_solution_hydrogens geom
_atom_sites_solution_primary direct
_atom_sites_solution_secondary difmap
_audit_creation_method SHELXL-97
_cell_angle_alpha 90.00
_cell_angle_beta 108.751(7)
_cell_angle_gamma 90.00
_cell_formula_units_Z 4
_cell_length_a 14.3720(14)
_cell_length_b 12.3909(16)
_cell_length_c 9.2272(9)
_cell_measurement_reflns_used 6347
_cell_measurement_temperature 173(2)
_cell_measurement_theta_max 26.03
_cell_measurement_theta_min 2.22
_cell_volume 1556.0(3)
_computing_cell_refinement 'CELL (Stoe IPDS Software, 2000)'
_computing_data_collection 'EXPOSE (Stoe IPDS Software, 2000)'
_computing_data_reduction 'INTEGRATE (Stoe IPDS Software, 2000)'
_computing_molecular_graphics 'DIAMOND 2.1a (Brandenberg, 1999)'
_computing_publication_material 'SHELXL-97 (Sheldrick, 1997)'
_computing_structure_refinement 'SHELXL-97 (Sheldrick, 1997)'
_computing_structure_solution 'SIR92 (Altomare, 1993)'
_diffrn_ambient_temperature 173(2)
_diffrn_detector_area_resol_mean 0.81\%A
_diffrn_measured_fraction_theta_full 0.993
_diffrn_measured_fraction_theta_max 0.993
_diffrn_measurement_device_type 'STOE IPDS'
_diffrn_measurement_method 'phi oscillation'
_diffrn_radiation_monochromator graphite
_diffrn_radiation_source 'fine-focus sealed tube'
_diffrn_radiation_type MoK\a
_diffrn_radiation_wavelength 0.71073
_diffrn_reflns_av_R_equivalents 0.0585
_diffrn_reflns_av_sigmaI/netI 0.0646
_diffrn_reflns_limit_h_max 17
_diffrn_reflns_limit_h_min -17
_diffrn_reflns_limit_k_max 15
_diffrn_reflns_limit_k_min -15
_diffrn_reflns_limit_l_max 11
_diffrn_reflns_limit_l_min -10
_diffrn_reflns_number 6423
_diffrn_reflns_theta_full 25.62
_diffrn_reflns_theta_max 25.62
_diffrn_reflns_theta_min 2.22
_diffrn_standards_decay_% 0
_diffrn_standards_interval_time 0
_diffrn_standards_number 0
_exptl_absorpt_coefficient_mu 1.613
_exptl_absorpt_correction_T_max 0.7159
_exptl_absorpt_correction_T_min 0.7139
_exptl_absorpt_correction_type cylinder
_exptl_absorpt_process_details
;
Interpolation using Int.Tab. Vol. C (1992) p. 523,Tab. 6.3.3.3
for values of muR in the range 0-2.5, and Int.Tab. Vol.II (1959)
p.302; Table 5.3.6 B for muR in the range 2.6-10.0.
The interpolation procedure of C.W.Dwiggins Jr (Acta Cryst.(1975)
A31,146-148) is used with some modification.
;
_exptl_crystal_colour white
_exptl_crystal_density_diffrn 1.672
_exptl_crystal_density_method 'not measured'
_exptl_crystal_description needle
_exptl_crystal_F_000 792
_exptl_crystal_size_max 0.50
_exptl_crystal_size_mid 0.05
_exptl_crystal_size_min 0.05
_exptl_crystal_size_rad 0.2000
_refine_diff_density_max 0.419
_refine_diff_density_min -0.430
_refine_diff_density_rms 0.089
_refine_ls_abs_structure_details 'Flack H D (1983), Acta Cryst. A39, 876-881'
_refine_ls_abs_structure_Flack 0.15(2)
_refine_ls_extinction_coef 0.0090(7)
_refine_ls_extinction_expression Fc^*^=kFc[1+0.001xFc^2^\l^3^/sin(2\q)]^-1/4^
_refine_ls_extinction_method SHELXL
_refine_ls_goodness_of_fit_ref 1.043
_refine_ls_hydrogen_treatment constr
_refine_ls_matrix_type full
_refine_ls_number_parameters 227
_refine_ls_number_reflns 2715
_refine_ls_number_restraints 2
_refine_ls_restrained_S_all 1.043
_refine_ls_R_factor_all 0.0475
_refine_ls_R_factor_gt 0.0331
_refine_ls_shift/su_max 0.000
_refine_ls_shift/su_mean 0.000
_refine_ls_structure_factor_coef Fsqd
_refine_ls_weighting_details 'w=1/[\s^2^(Fo^2^)+(0.0500P)^2^] where P=(Fo^2^+2Fc^2^)/3'
_refine_ls_weighting_scheme calc
_refine_ls_wR_factor_gt 0.0770
_refine_ls_wR_factor_ref 0.0914
_reflns_number_gt 2284
_reflns_number_total 2715
_reflns_threshold_expression >2sigma(I)
_cod_data_source_file b927522c.txt
_cod_data_source_block compound11
_cod_depositor_comments
;
The following automatic conversions were performed:

'_chemical_melting_point' value 'N/A' was changed to '?' - the value
is undefined or not given.

Automatic conversion script
Id: cif_fix_values 1891 2012-01-12 08:04:46Z andrius 
;
_cod_original_sg_symbol_H-M 'C c'
_cod_database_code 7025386
_exptl_absorpt_correction_t_ave 0.7150

loop_
_symmetry_equiv_pos_as_xyz
'x, y, z'
'x, -y, z+1/2'
'x+1/2, y+1/2, z'
'x+1/2, -y+1/2, z+1/2'

loop_
_atom_site_label
_atom_site_type_symbol
_atom_site_fract_x
_atom_site_fract_y
_atom_site_fract_z
_atom_site_U_iso_or_equiv
_atom_site_adp_type
_atom_site_occupancy
_atom_site_symmetry_multiplicity
_atom_site_calc_flag
_atom_site_refinement_flags
C16 C 0.2536(4) 0.2489(5) 0.4271(6) 0.0263(13) Uani 1 1 d .
H16 H 0.1961 0.2059 0.3893 0.032 Uiso 1 1 calc R
Zn1 Zn 0.16796(7) 0.12284(4) 0.73987(10) 0.01428(17) Uani 1 1 d .
O4 O 0.2448(4) -0.1106(4) 0.4787(6) 0.0191(12) Uani 1 1 d .
O1 O 0.0848(4) 0.0948(4) 0.5078(6) 0.0170(11) Uani 1 1 d .
O2 O 0.0798(4) -0.0098(3) 0.3091(6) 0.0187(11) Uani 1 1 d .
O3 O 0.2438(3) -0.0127(4) 0.6813(6) 0.0190(11) Uani 1 1 d .
N12 N 0.3474(4) 0.2566(5) 0.8360(7) 0.0182(14) Uani 1 1 d .
N22 N -0.0159(5) 0.2471(5) 0.6485(7) 0.0224(15) Uani 1 1 d .
C1 C 0.1177(5) 0.0206(5) 0.4461(8) 0.0174(15) Uani 1 1 d .
C2 C 0.2104(5) -0.0382(5) 0.5460(8) 0.0163(15) Uani 1 1 d .
N13 N 0.2806(4) 0.2227(4) 0.7098(6) 0.0158(11) Uani 1 1 d .
N21 N -0.0622(4) 0.3387(4) 0.6645(7) 0.0210(14) Uani 1 1 d .
H21 H -0.1237 0.3539 0.6127 0.025 Uiso 1 1 calc R
N23 N 0.0750(4) 0.2524(4) 0.7424(6) 0.0151(11) Uani 1 1 d .
N11 N 0.4108(4) 0.3181(5) 0.7940(7) 0.0214(13) Uani 1 1 d .
H11 H 0.4619 0.3507 0.8584 0.026 Uiso 1 1 calc R
C25 C 0.1578(7) 0.4926(7) 0.9854(13) 0.0321(15) Uani 1 1 d .
H25 H 0.2121 0.5259 1.0594 0.038 Uiso 1 1 calc R
C13 C 0.4275(5) 0.3785(5) 0.5403(7) 0.0303(13) Uani 1 1 d .
H13 H 0.4853 0.4210 0.5775 0.036 Uiso 1 1 calc R
C21 C 0.0873(4) 0.3480(4) 0.8213(6) 0.0175(11) Uani 1 1 d .
C26 C 0.1703(4) 0.3924(4) 0.9325(6) 0.0249(12) Uani 1 1 d .
H26 H 0.2311 0.3549 0.9685 0.030 Uiso 1 1 calc R
C23 C -0.0128(4) 0.5068(5) 0.8280(7) 0.0278(13) Uani 1 1 d .
H23 H -0.0732 0.5452 0.7944 0.033 Uiso 1 1 calc R
C22 C -0.0017(4) 0.4040(4) 0.7707(6) 0.0183(11) Uani 1 1 d .
C12 C 0.3861(4) 0.3240(4) 0.6389(6) 0.0200(12) Uani 1 1 d .
C15 C 0.2938(5) 0.3009(5) 0.3304(7) 0.0365(16) Uani 1 1 d .
H15 H 0.2641 0.2929 0.2230 0.044 Uiso 1 1 calc R
C14 C 0.3784(5) 0.3660(6) 0.3865(7) 0.0348(15) Uani 1 1 d .
H14 H 0.4024 0.4026 0.3152 0.042 Uiso 1 1 calc R
C24 C 0.0685(5) 0.5479(5) 0.9347(7) 0.0337(15) Uani 1 1 d .
H24 H 0.0643 0.6171 0.9764 0.040 Uiso 1 1 calc R
C11 C 0.3012(4) 0.2622(4) 0.5842(6) 0.0193(11) Uani 1 1 d .

loop_
_atom_site_aniso_label
_atom_site_aniso_U_11
_atom_site_aniso_U_22
_atom_site_aniso_U_33
_atom_site_aniso_U_23
_atom_site_aniso_U_13
_atom_site_aniso_U_12
C16 0.030(3) 0.030(3) 0.018(3) -0.002(2) 0.006(3) -0.015(3)
Zn1 0.0142(3) 0.0143(2) 0.0137(3) 0.0002(4) 0.00359(17) -0.0005(4)
O4 0.015(2) 0.020(2) 0.021(3) -0.002(2) 0.005(2) 0.0052(19)
O1 0.017(3) 0.016(2) 0.017(3) -0.003(2) 0.005(2) 0.0030(19)
O2 0.018(2) 0.020(2) 0.016(3) -0.0032(18) 0.002(2) 0.0002(18)
O3 0.017(2) 0.024(2) 0.014(3) -0.0053(18) 0.002(2) 0.0035(18)
N12 0.013(3) 0.024(3) 0.016(3) 0.001(2) 0.003(3) -0.003(2)
N22 0.019(3) 0.020(3) 0.026(4) 0.002(3) 0.005(3) 0.006(3)
C1 0.015(3) 0.019(3) 0.019(4) -0.001(3) 0.006(3) -0.002(2)
C2 0.012(3) 0.018(3) 0.019(4) 0.004(3) 0.005(3) 0.005(2)
N13 0.014(3) 0.019(2) 0.013(3) 0.0006(19) 0.002(2) -0.0003(19)
N21 0.018(3) 0.019(3) 0.024(3) -0.004(2) 0.004(2) 0.008(2)
N23 0.013(2) 0.016(2) 0.016(3) 0.001(2) 0.006(2) -0.001(2)
N11 0.017(3) 0.026(3) 0.020(3) -0.002(2) 0.005(2) -0.004(2)
C25 0.028(4) 0.029(3) 0.034(3) -0.016(2) 0.003(3) -0.007(3)
C13 0.034(3) 0.034(3) 0.028(3) -0.002(3) 0.017(3) -0.016(3)
C21 0.016(3) 0.015(3) 0.024(3) 0.000(2) 0.009(2) 0.0022(19)
C26 0.016(3) 0.024(3) 0.028(3) -0.004(2) -0.002(2) 0.003(2)
C23 0.024(3) 0.026(3) 0.031(3) -0.003(2) 0.007(3) 0.008(2)
C22 0.015(3) 0.016(3) 0.020(3) -0.0041(19) 0.001(2) 0.0007(19)
C12 0.020(3) 0.025(3) 0.016(3) -0.003(2) 0.008(2) -0.004(2)
C15 0.045(4) 0.043(4) 0.019(3) -0.003(3) 0.008(3) -0.015(3)
C14 0.034(3) 0.048(4) 0.025(3) -0.003(3) 0.014(3) -0.019(3)
C24 0.028(3) 0.024(3) 0.046(4) -0.015(3) 0.007(3) 0.004(2)
C11 0.020(3) 0.018(3) 0.019(3) -0.001(2) 0.005(2) -0.002(2)

loop_
_atom_type_symbol
_atom_type_description
_atom_type_scat_dispersion_real
_atom_type_scat_dispersion_imag
_atom_type_scat_source
C C 0.0033 0.0016 'International Tables Vol C Tables 4.2.6.8 and 6.1.1.4'
H H 0.0000 0.0000 'International Tables Vol C Tables 4.2.6.8 and 6.1.1.4'
N N 0.0061 0.0033 'International Tables Vol C Tables 4.2.6.8 and 6.1.1.4'
O O 0.0106 0.0060 'International Tables Vol C Tables 4.2.6.8 and 6.1.1.4'
Zn Zn 0.2839 1.4301 'International Tables Vol C Tables 4.2.6.8 and 6.1.1.4'

loop_
_geom_angle_atom_site_label_1
_geom_angle_atom_site_label_2
_geom_angle_atom_site_label_3
_geom_angle
_geom_angle_site_symmetry_1
_geom_angle_site_symmetry_3
C15 C16 C11 116.8(5) . .
C15 C16 H16 121.6 . .
C11 C16 H16 121.6 . .
N23 Zn1 O1 88.98(19) . .
N23 Zn1 O2 93.32(19) . 2
O1 Zn1 O2 89.9(2) . 2
N23 Zn1 N13 94.0(2) . .
O1 Zn1 N13 99.7(2) . .
O2 Zn1 N13 168.0(2) 2 .
N23 Zn1 O4 99.4(2) . 2
O1 Zn1 O4 166.10(14) . 2
O2 Zn1 O4 78.6(2) 2 2
N13 Zn1 O4 90.8(2) . 2
N23 Zn1 O3 166.6(2) . .
O1 Zn1 O3 77.66(19) . .
O2 Zn1 O3 87.72(17) 2 .
N13 Zn1 O3 87.34(18) . .
O4 Zn1 O3 93.89(19) 2 .
C2 O4 Zn1 113.6(5) . 2_554
C1 O1 Zn1 114.0(5) . .
C1 O2 Zn1 113.0(5) . 2_554
C2 O3 Zn1 113.0(4) . .
N13 N12 N11 107.3(5) . .
N23 N22 N21 107.9(6) . .
O1 C1 O2 124.8(7) . .
O1 C1 C2 117.2(5) . .
O2 C1 C2 118.1(5) . .
O3 C2 O4 126.1(7) . .
O3 C2 C1 118.0(5) . .
O4 C2 C1 115.9(5) . .
N12 N13 C11 109.7(5) . .
N12 N13 Zn1 116.1(4) . .
C11 N13 Zn1 134.2(4) . .
N22 N21 C22 111.0(6) . .
N22 N21 H21 124.5 . .
C22 N21 H21 124.5 . .
N22 N23 C21 108.9(5) . .
N22 N23 Zn1 117.1(4) . .
C21 N23 Zn1 134.0(4) . .
N12 N11 C12 111.4(6) . .
N12 N11 H11 124.3 . .
C12 N11 H11 124.3 . .
C26 C25 C24 122.6(7) . .
C26 C25 H25 118.7 . .
C24 C25 H25 118.7 . .
C14 C13 C12 115.4(5) . .
C14 C13 H13 122.3 . .
C12 C13 H13 122.3 . .
N23 C21 C22 107.7(4) . .
N23 C21 C26 131.1(5) . .
C22 C21 C26 121.3(5) . .
C25 C26 C21 115.9(6) . .
C25 C26 H26 122.1 . .
C21 C26 H26 122.1 . .
C24 C23 C22 115.9(5) . .
C24 C23 H23 122.1 . .
C22 C23 H23 122.1 . .
N21 C22 C21 104.6(5) . .
N21 C22 C23 133.7(5) . .
C21 C22 C23 121.7(5) . .
N11 C12 C11 104.7(5) . .
N11 C12 C13 133.1(5) . .
C11 C12 C13 122.2(5) . .
C16 C15 C14 121.6(6) . .
C16 C15 H15 119.2 . .
C14 C15 H15 119.2 . .
C13 C14 C15 122.6(6) . .
C13 C14 H14 118.7 . .
C15 C14 H14 118.7 . .
C23 C24 C25 122.8(6) . .
C23 C24 H24 118.6 . .
C25 C24 H24 118.6 . .
N13 C11 C12 107.0(4) . .
N13 C11 C16 131.7(5) . .
C12 C11 C16 121.3(5) . .

loop_
_geom_bond_atom_site_label_1
_geom_bond_atom_site_label_2
_geom_bond_distance
_geom_bond_site_symmetry_2
C16 C15 1.370(9) .
C16 C11 1.400(7) .
C16 H16 0.9500 .
Zn1 N23 2.093(5) .
Zn1 O1 2.119(5) .
Zn1 O2 2.120(5) 2
Zn1 N13 2.125(5) .
Zn1 O4 2.129(6) 2
Zn1 O3 2.163(4) .
O4 C2 1.278(9) .
O4 Zn1 2.129(6) 2_554
O1 C1 1.252(8) .
O2 C1 1.263(9) .
O2 Zn1 2.120(5) 2_554
O3 C2 1.227(9) .
N12 N13 1.318(8) .
N12 N11 1.337(8) .
N22 N23 1.317(8) .
N22 N21 1.347(8) .
C1 C2 1.538(6) .
N13 C11 1.375(7) .
N21 C22 1.350(8) .
N21 H21 0.8800 .
N23 C21 1.372(7) .
N11 C12 1.361(8) .
N11 H11 0.8800 .
C25 C26 1.366(10) .
C25 C24 1.397(12) .
C25 H25 0.9500 .
C13 C14 1.376(9) .
C13 C12 1.408(8) .
C13 H13 0.9500 .
C21 C22 1.397(7) .
C21 C26 1.411(7) .
C26 H26 0.9500 .
C23 C24 1.361(8) .
C23 C22 1.408(7) .
C23 H23 0.9500 .
C12 C11 1.392(7) .
C15 C14 1.411(9) .
C15 H15 0.9500 .
C14 H14 0.9500 .
C24 H24 0.9500 .
